data_1539564
loop_
_publ_author_name
'Amitsuka, H.'
'Sakakibara, T.'

_publ_section_title
;
 Single uranium-site properties of the dilute heavy electron system Ux
 Th1-x Ru2 Si2 (x= 0.07)
;
_journal_name_full 'Journal of the Physical Society of Japan'
_journal_page_first 736
_journal_page_last 747
_journal_volume 63
_journal_year 1994
_chemical_formula_sum 'Ru2 Si2 Th0.9 U0.1'
_chemical_name_systematic 'Ru2 (Th0.9 U0.1) Si2'
_space_group_IT_number 139
_symmetry_space_group_name_Hall '-I 4 2'
_symmetry_space_group_name_H-M 'I 4/m m m'
_cell_angle_alpha 90
_cell_angle_beta 90
_cell_angle_gamma 90
_cell_formula_units_Z 2
_cell_length_a 4.192
_cell_length_b 4.192
_cell_length_c 9.738
_cell_volume 171.125
_citation_journal_id_ASTM JUPSAU
_cod_data_source_file Amitsuka_JUPSAU_1994_1119.cif
_cod_data_source_block Ru2Si2Th0.9U0.1
_cod_original_cell_volume 171.1245
_cod_database_code 1539564

loop_
_symmetry_equiv_pos_as_xyz
x,y,z
-y,x,z
-x,-y,z
y,-x,z
x,-y,-z
y,x,-z
-x,y,-z
-y,-x,-z
-x,-y,-z
y,-x,-z
x,y,-z
-y,x,-z
-x,y,z
-y,-x,z
x,-y,z
y,x,z
x+1/2,y+1/2,z+1/2
-y+1/2,x+1/2,z+1/2
-x+1/2,-y+1/2,z+1/2
y+1/2,-x+1/2,z+1/2
x+1/2,-y+1/2,-z+1/2
y+1/2,x+1/2,-z+1/2
-x+1/2,y+1/2,-z+1/2
-y+1/2,-x+1/2,-z+1/2
-x+1/2,-y+1/2,-z+1/2
y+1/2,-x+1/2,-z+1/2
x+1/2,y+1/2,-z+1/2
-y+1/2,x+1/2,-z+1/2
-x+1/2,y+1/2,z+1/2
-y+1/2,-x+1/2,z+1/2
x+1/2,-y+1/2,z+1/2
y+1/2,x+1/2,z+1/2

loop_
_atom_site_label
_atom_site_type_symbol
_atom_site_fract_x
_atom_site_fract_y
_atom_site_fract_z
_atom_site_occupancy
_atom_site_U_iso_or_equiv
Th1 Th 0 0 0 0.9 0.0
Si1 Si 0 0 0.375 1 0.0
U1 U 0 0 0 0.1 0.0
Ru1 Ru 0 0.5 0.25 1 0.0
